data_9016159
loop_
_publ_author_name
'Rogers, M.'
'Helmholz, L.'

_publ_section_title
;
 A Redetermination of the Parameters in Ammonium Bifluoride
 _cod_database_code 1010390
;
_journal_name_full 'Journal of the American Chemical Society'
_journal_page_first 1533
_journal_page_last 1536
_journal_paper_doi 10.1021/ja01863a057
_journal_volume 62
_journal_year 1940
_chemical_formula_sum 'F2 H5 N'
_space_group_IT_number 53
_symmetry_space_group_name_Hall '-P 2ab 2'
_symmetry_space_group_name_H-M 'P m a n'
_cell_angle_alpha 90
_cell_angle_beta 90
_cell_angle_gamma 90
_cell_formula_units_Z 4
_cell_length_a 8.426
_cell_length_b 8.18
_cell_length_c 3.69
_cell_volume 254.332
_database_code_amcsd 0017315
_exptl_crystal_density_diffrn 1.384
_cod_duplicate_entry 1010390
_cod_original_formula_sum 'N F2 H'
_cod_database_code 9016159
_amcsd_formula_title 'F2 H5 N'

loop_
_space_group_symop_operation_xyz
x,y,z
1/2+x,1/2+y,-z
1/2-x,1/2-y,z
-x,y,z
x,-y,-z
1/2+x,1/2-y,z
1/2-x,1/2+y,-z
-x,-y,-z

loop_
_atom_site_label
_atom_site_type_symbol
_atom_site_fract_x
_atom_site_fract_y
_atom_site_fract_z
_atom_site_attached_hydrogens
N1 N 0.25000 0.25000 0.46000 4
F1 F 0.13700 0.00000 0.00000 0
F2 F 0.00000 0.37100 0.86900 0
H1 H 0.00000 0.00000 0.00000 0
H2 H 0.50000 0.00000 0.00000 0

loop_
_cod_changelog_entry_id
_cod_changelog_entry_author
_cod_changelog_entry_date
_cod_changelog_entry_text
1 'Vaitkus, Antanas' 2024-12-10T18:14:27+02:00
;
 Added the '_atom_site_type_symbol' data item and updated the
 '_chemical_formula_sum' data value to include the attached hydrogen atoms.
;

loop_
_cod_related_entry_id
_cod_related_entry_database
_cod_related_entry_code
1 AMCSD 0017315
